data_7037828
loop_
_publ_author_name
'Rosell\'o-Merino, Marta'
'Mansell, Stephen M.'

_publ_section_title
;
 Synthesis and reactivity of fluorenyl-tethered N-heterocyclic
 stannylenes.
;
_journal_issue 14
_journal_name_full 'Dalton transactions (Cambridge, England : 2003)'
_journal_page_first 6282
_journal_page_last 6293
_journal_paper_doi 10.1039/c5dt04060d
_journal_volume 45
_journal_year 2016
_chemical_formula_moiety '4(C42 H59.25 N4 O1.5), 2(H4 O2), Cl'
_chemical_formula_sum 'C168 H245 Cl N16 O10'
_chemical_formula_weight 2684.24
_space_group_crystal_system monoclinic
_space_group_IT_number 15
_space_group_name_Hall '-C 2yc'
_space_group_name_H-M_alt 'C 1 2/c 1'
_symmetry_space_group_name_Hall '-C 2yc'
_symmetry_space_group_name_H-M 'C 1 2/c 1'
_atom_sites_solution_hydrogens mixed
_atom_sites_solution_primary direct
_audit_creation_date 2015-07-28
_audit_creation_method
;
Olex2 1.2
(compiled 2014.08.28 svn.r2986 for OlexSys, GUI svn.r4874)
;
_audit_update_record
;
2015-09-14 deposited with the CCDC.
2015-12-21 downloaded from the CCDC.
;
_cell_angle_alpha 90
_cell_angle_beta 106.437(4)
_cell_angle_gamma 90
_cell_formula_units_Z 1
_cell_length_a 34.733(3)
_cell_length_b 5.8657(5)
_cell_length_c 19.4635(17)
_cell_measurement_reflns_used 2542
_cell_measurement_temperature 100(2)
_cell_measurement_theta_max 23.96
_cell_measurement_theta_min 2.79
_cell_volume 3803.3(6)
_computing_molecular_graphics 'Olex2 (Dolomanov et al., 2009)'
_computing_publication_material 'Olex2 (Dolomanov et al., 2009)'
_computing_structure_refinement 'XL (Sheldrick, 2008)'
_computing_structure_solution 'ShelXS (Sheldrick, 2008)'
_diffrn_ambient_temperature 100(2)
_diffrn_measured_fraction_theta_full 0.993
_diffrn_measured_fraction_theta_max 0.992
_diffrn_measurement_device_type 'Bruker APEX-II CCD'
_diffrn_measurement_method '\f and \w scans'
_diffrn_radiation_type MoK\a
_diffrn_radiation_wavelength 0.71073
_diffrn_reflns_av_R_equivalents 0.0371
_diffrn_reflns_av_unetI/netI 0.0451
_diffrn_reflns_Laue_measured_fraction_full 0.993
_diffrn_reflns_Laue_measured_fraction_max 0.992
_diffrn_reflns_limit_h_max 39
_diffrn_reflns_limit_h_min -40
_diffrn_reflns_limit_k_max 6
_diffrn_reflns_limit_k_min -6
_diffrn_reflns_limit_l_max 22
_diffrn_reflns_limit_l_min -22
_diffrn_reflns_number 11915
_diffrn_reflns_point_group_measured_fraction_full 0.993
_diffrn_reflns_point_group_measured_fraction_max 0.992
_diffrn_reflns_theta_full 24.746
_diffrn_reflns_theta_max 24.746
_diffrn_reflns_theta_min 1.091
_diffrn_source 'sealed tube'
_exptl_absorpt_coefficient_mu 0.089
_exptl_absorpt_correction_T_max 0.7451
_exptl_absorpt_correction_T_min 0.7093
_exptl_absorpt_correction_type multi-scan
_exptl_absorpt_process_details
;
SADABS-2008/1 (Bruker,2008) was used for absorption correction.
wR2(int) was 0.0765 before and 0.0438 after correction.
The Ratio of minimum to maximum transmission is 0.9520.
The \l/2 correction factor is 0.0015.
;
_exptl_crystal_colour colourless
_exptl_crystal_density_diffrn 1.172
_exptl_crystal_description plate
_exptl_crystal_F_000 1462
_exptl_crystal_size_max 0.2
_exptl_crystal_size_mid 0.2
_exptl_crystal_size_min 0.06
_refine_diff_density_max 0.194
_refine_diff_density_min -0.219
_refine_diff_density_rms 0.046
_refine_ls_extinction_method none
_refine_ls_goodness_of_fit_ref 1.049
_refine_ls_hydrogen_treatment mixed
_refine_ls_matrix_type full
_refine_ls_number_parameters 260
_refine_ls_number_reflns 3205
_refine_ls_number_restraints 10
_refine_ls_restrained_S_all 1.050
_refine_ls_R_factor_all 0.0733
_refine_ls_R_factor_gt 0.0493
_refine_ls_shift/su_max 0.000
_refine_ls_shift/su_mean 0.000
_refine_ls_structure_factor_coef Fsqd
_refine_ls_weighting_details 'w=1/[\s^2^(Fo^2^)+(0.0504P)^2^+2.9746P] where P=(Fo^2^+2Fc^2^)/3'
_refine_ls_weighting_scheme calc
_refine_ls_wR_factor_gt 0.1077
_refine_ls_wR_factor_ref 0.1171
_reflns_Friedel_coverage 0.000
_reflns_number_gt 2478
_reflns_number_total 3205
_reflns_threshold_expression 'I > 2\s(I)'
_cod_data_source_file c5dt04060d2.cif
_cod_data_source_block 1c
_cod_depositor_comments 'Adding full bibliography for 7037826--7037834.cif.'
_cod_database_code 7037828
_shelx_space_group_comment
;
The symmetry employed for this shelxl refinement is uniquely defined
by the following loop, which should always be used as a source of
symmetry information in preference to the above space-group names.
They are only intended as comments.
;
_olex2_refinement_description
;
1. Shared sites
{H2NA, H2NB}
{H4NB, H4NA}
2. Others
 Fixed Sof: H1N(0.5) H2NA(0.5) H2NB(0.0625) H3N(0.5) H4NA(0.5) H4NB(0.0625)
 H1W(0.5) H2W(0.5) O2(0.75) H3W(0.5) H4W(0.5) H5W(0.5) Cl1(0.125)
 Fixed U12: O1(0)
 Fixed U23: O1(0)
 Fixed Uiso: H1N(0.042) H2NA(0.042) H2NB(0.042) H3N(0.043) H4NA(0.043)
 H4NB(0.043) H1(0.025) H3(0.026) H4(0.028) H5(0.027) H6(0.024) H9(0.025)
 H10(0.028) H11(0.03) H12(0.027) H14A(0.028) H14B(0.028) H15A(0.032)
 H15B(0.032) H16A(0.034) H16B(0.034) H17A(0.037) H17B(0.037) H19A(0.05)
 H19B(0.05) H19C(0.05) H20A(0.046) H20B(0.046) H20C(0.046) H21A(0.056)
 H21B(0.056) H21C(0.056) H1W(0.055) H2W(0.055) H3W(0.072) H4W(0.072) H5W(0.072)
 Fixed X: H1(0.3277) H3(0.3419) H4(0.3142) H5(0.28) H6(0.2718) H9(0.2693)
 H10(0.2735) H11(0.3076) H12(0.3377) H14A(0.3942) H14B(0.3948) H15A(0.3944)
 H15B(0.3976) H16A(0.463) H16B(0.4534) H17A(0.5253) H17B(0.5156) H19A(0.5927)
 H19B(0.6261) H19C(0.592) H20A(0.5641) H20B(0.6095) H20C(0.577) H21A(0.5707)
 H21B(0.6055) H21C(0.56) O1(0.5) Cl1(0.5)
 Fixed Y: H1(1.1722) H3(1.0447) H4(0.7829) H5(0.4608) H6(0.3988) H9(0.4109)
 H10(0.4975) H11(0.821) H12(1.069) H14A(1.1218) H14B(1.1046) H15A(0.6965)
 H15B(0.724) H16A(0.5066) H16B(0.4838) H17A(0.678) H17B(0.6757) H19A(0.4092)
 H19B(0.4443) H19C(0.6329) H20A(0.0109) H20B(0.071) H20C(0.0315) H21A(0.6037)
 H21B(0.4205) H21C(0.3594) Cl1(1)
 Fixed Z: H1(0.2623) H3(0.4143) H4(0.4782) H5(0.4216) H6(0.2993) H9(0.1608)
 H10(0.0457) H11(0.0255) H12(0.1202) H14A(0.2539) H14B(0.3362) H15A(0.3259)
 H15B(0.2459) H16A(0.2838) H16B(0.3594) H17A(0.3396) H17B(0.4154) H19A(0.3386)
 H19B(0.4136) H19C(0.3853) H20A(0.4536) H20B(0.4569) H20C(0.3811) H21A(0.4985)
 H21B(0.5289) H21C(0.5248) O1(0.25) Cl1(0.5)
;
_shelx_shelxl_version_number 2014/7
_olex2_submission_special_instructions 'No special instructions were received'

loop_
_space_group_symop_operation_xyz
'x, y, z'
'-x, y, -z+1/2'
'x+1/2, y+1/2, z'
'-x+1/2, y+1/2, -z+1/2'
'-x, -y, -z'
'x, -y, z-1/2'
'-x+1/2, -y+1/2, -z'
'x+1/2, -y+1/2, z-1/2'

loop_
_atom_site_label
_atom_site_type_symbol
_atom_site_fract_x
_atom_site_fract_y
_atom_site_fract_z
_atom_site_U_iso_or_equiv
_atom_site_adp_type
_atom_site_occupancy
_atom_site_site_symmetry_order
_atom_site_calc_flag
_atom_site_refinement_flags_posn
_atom_site_refinement_flags_adp
_atom_site_refinement_flags_occupancy
_atom_site_disorder_assembly
_atom_site_disorder_group
N1 N 0.44883(6) 0.8071(4) 0.32167(13) 0.0277(5) Uani 1 1 d D . . . .
H1N H 0.4598(16) 0.895(9) 0.292(3) 0.042 Uiso 0.5 1 d D U P . .
H2NA H 0.4572(14) 0.891(8) 0.3658(17) 0.042 Uiso 0.5 1 d D U P A 1
H2NB H 0.4572(14) 0.891(8) 0.3658(17) 0.042 Uiso 0.0625 1 d . U P B 2
N2 N 0.52809(6) 0.3625(4) 0.38323(12) 0.0289(5) Uani 1 1 d D . . . .
H3N H 0.5204(16) 0.303(9) 0.3360(15) 0.043 Uiso 0.5 1 d D U P . .
H4NA H 0.5114(13) 0.284(8) 0.407(3) 0.043 Uiso 0.5 1 d D U P C 1
H4NB H 0.5114(13) 0.284(8) 0.407(3) 0.043 Uiso 0.0625 1 d . U P D 2
C1 C 0.33922(7) 1.0147(4) 0.26657(14) 0.0206(5) Uani 1 1 d . . . . .
H1 H 0.3277 1.1722 0.2623 0.025 Uiso 1 1 calc R U . . .
C2 C 0.32334(6) 0.8768(4) 0.31911(13) 0.0187(5) Uani 1 1 d . . . . .
C3 C 0.32781(7) 0.9144(4) 0.39099(13) 0.0219(6) Uani 1 1 d . . . . .
H3 H 0.3419 1.0447 0.4143 0.026 Uiso 1 1 calc R U . . .
C4 C 0.31136(7) 0.7583(4) 0.42879(13) 0.0235(6) Uani 1 1 d . . . . .
H4 H 0.3142 0.7829 0.4782 0.028 Uiso 1 1 calc R U . . .
C5 C 0.29079(7) 0.5664(4) 0.39494(13) 0.0222(6) Uani 1 1 d . . . . .
H5 H 0.2800 0.4608 0.4216 0.027 Uiso 1 1 calc R U . . .
C6 C 0.28598(7) 0.5288(4) 0.32251(13) 0.0202(6) Uani 1 1 d . . . . .
H6 H 0.2718 0.3988 0.2993 0.024 Uiso 1 1 calc R U . . .
C7 C 0.30224(6) 0.6839(4) 0.28462(12) 0.0172(5) Uani 1 1 d . . . . .
C8 C 0.30138(6) 0.6906(4) 0.20882(12) 0.0185(5) Uani 1 1 d . . . . .
C9 C 0.28315(7) 0.5433(4) 0.15265(13) 0.0207(6) Uani 1 1 d . . . . .
H9 H 0.2693 0.4109 0.1608 0.025 Uiso 1 1 calc R U . . .
C10 C 0.28578(7) 0.5955(4) 0.08462(13) 0.0236(6) Uani 1 1 d . . . . .
H10 H 0.2735 0.4975 0.0457 0.028 Uiso 1 1 calc R U . . .
C11 C 0.30603(7) 0.7888(4) 0.07249(13) 0.0248(6) Uani 1 1 d . . . . .
H11 H 0.3076 0.8210 0.0255 0.030 Uiso 1 1 calc R U . . .
C12 C 0.32410(7) 0.9362(4) 0.12870(13) 0.0222(6) Uani 1 1 d . . . . .
H12 H 0.3377 1.0690 0.1202 0.027 Uiso 1 1 calc R U . . .
C13 C 0.32185(6) 0.8862(4) 0.19692(12) 0.0179(5) Uani 1 1 d . . . . .
C14 C 0.38549(7) 1.0281(4) 0.28910(15) 0.0233(6) Uani 1 1 d . . . . .
H14A H 0.3942 1.1218 0.2539 0.028 Uiso 1 1 calc R U . . .
H14B H 0.3948 1.1046 0.3362 0.028 Uiso 1 1 calc R U . . .
C15 C 0.40492(7) 0.7949(4) 0.29402(14) 0.0270(6) Uani 1 1 d . . . . .
H15A H 0.3944 0.6965 0.3259 0.032 Uiso 1 1 calc R U . . .
H15B H 0.3976 0.7240 0.2459 0.032 Uiso 1 1 calc R U . . .
C16 C 0.46692(7) 0.5794(4) 0.33121(15) 0.0287(6) Uani 1 1 d . . . . .
H16A H 0.4630 0.5066 0.2838 0.034 Uiso 1 1 calc R U . . .
H16B H 0.4534 0.4838 0.3594 0.034 Uiso 1 1 calc R U . . .
C17 C 0.51141(7) 0.5931(5) 0.36949(15) 0.0306(6) Uani 1 1 d . . . . .
H17A H 0.5253 0.6780 0.3396 0.037 Uiso 1 1 calc R U . . .
H17B H 0.5156 0.6757 0.4154 0.037 Uiso 1 1 calc R U . . .
C18 C 0.57105(7) 0.3464(4) 0.42557(14) 0.0263(6) Uani 1 1 d . . . . .
C19 C 0.59789(8) 0.4692(4) 0.38732(17) 0.0336(7) Uani 1 1 d . . . . .
H19A H 0.5927 0.4092 0.3386 0.050 Uiso 1 1 calc R U . . .
H19B H 0.6261 0.4443 0.4136 0.050 Uiso 1 1 calc R U . . .
H19C H 0.5920 0.6329 0.3853 0.050 Uiso 1 1 calc R U . . .
C20 C 0.58132(8) 0.0921(4) 0.42967(15) 0.0309(6) Uani 1 1 d . . . . .
H20A H 0.5641 0.0109 0.4536 0.046 Uiso 1 1 calc R U . . .
H20B H 0.6095 0.0710 0.4569 0.046 Uiso 1 1 calc R U . . .
H20C H 0.5770 0.0315 0.3811 0.046 Uiso 1 1 calc R U . . .
C21 C 0.57740(9) 0.4410(5) 0.50127(15) 0.0376(7) Uani 1 1 d . . . . .
H21A H 0.5707 0.6037 0.4985 0.056 Uiso 1 1 calc R U . . .
H21B H 0.6055 0.4205 0.5289 0.056 Uiso 1 1 calc R U . . .
H21C H 0.5600 0.3594 0.5248 0.056 Uiso 1 1 calc R U . . .
O1 O 0.5000 1.0831(5) 0.2500 0.0364(7) Uani 1 2 d DS T P . .
H1W H 0.5181(15) 1.121(11) 0.288(2) 0.055 Uiso 0.5 1 d D U P . .
H2W H 0.4847(17) 1.005(10) 0.268(4) 0.055 Uiso 0.5 1 d D U P . .
O2 O 0.47548(9) 1.1043(5) 0.44410(18) 0.0479(8) Uani 0.75 1 d D . P E 1
H3W H 0.470(2) 1.000(10) 0.410(3) 0.072 Uiso 0.5 1 d D U P F 1
H4W H 0.4927(17) 1.198(10) 0.433(4) 0.072 Uiso 0.5 1 d D U P G 1
H5W H 0.4868(17) 1.016(17) 0.480(5) 0.072 Uiso 0.5 1 d D U P H 1
Cl1 Cl 0.5000 1.0000 0.5000 0.0659(16) Uani 0.25 2 d DS . P I 2

loop_
_atom_site_aniso_label
_atom_site_aniso_U_11
_atom_site_aniso_U_22
_atom_site_aniso_U_33
_atom_site_aniso_U_23
_atom_site_aniso_U_13
_atom_site_aniso_U_12
N1 0.0158(10) 0.0262(13) 0.0386(14) -0.0023(11) 0.0037(10) 0.0016(9)
N2 0.0217(11) 0.0234(13) 0.0397(14) -0.0012(10) 0.0058(10) 0.0005(10)
C1 0.0194(12) 0.0172(13) 0.0253(14) 0.0003(10) 0.0065(11) 0.0009(10)
C2 0.0125(11) 0.0208(13) 0.0219(13) 0.0019(11) 0.0036(10) 0.0032(10)
C3 0.0186(12) 0.0221(14) 0.0235(14) -0.0025(11) 0.0032(10) 0.0024(11)
C4 0.0214(13) 0.0305(16) 0.0177(12) 0.0002(11) 0.0037(10) 0.0047(12)
C5 0.0201(12) 0.0233(14) 0.0234(13) 0.0051(11) 0.0066(11) 0.0029(11)
C6 0.0162(12) 0.0190(14) 0.0249(14) -0.0016(10) 0.0048(10) 0.0010(10)
C7 0.0132(11) 0.0185(13) 0.0197(13) -0.0009(10) 0.0043(9) 0.0035(10)
C8 0.0142(11) 0.0194(14) 0.0219(13) 0.0008(10) 0.0053(10) 0.0046(10)
C9 0.0161(11) 0.0218(14) 0.0234(14) -0.0002(11) 0.0042(10) 0.0001(11)
C10 0.0208(12) 0.0270(15) 0.0213(14) -0.0050(11) 0.0032(11) 0.0031(12)
C11 0.0239(13) 0.0320(15) 0.0189(14) 0.0018(11) 0.0067(11) 0.0023(12)
C12 0.0182(12) 0.0224(14) 0.0280(15) 0.0052(11) 0.0097(11) 0.0004(11)
C13 0.0135(11) 0.0185(14) 0.0210(13) 0.0007(11) 0.0036(10) 0.0023(10)
C14 0.0197(12) 0.0227(14) 0.0261(14) 0.0001(11) 0.0041(11) -0.0035(10)
C15 0.0166(12) 0.0289(15) 0.0330(15) -0.0031(12) 0.0030(11) -0.0012(11)
C16 0.0232(13) 0.0272(16) 0.0344(15) -0.0037(13) 0.0058(12) 0.0022(11)
C17 0.0218(13) 0.0258(15) 0.0420(17) -0.0018(13) 0.0055(12) 0.0003(12)
C18 0.0210(12) 0.0249(15) 0.0313(15) -0.0003(12) 0.0046(11) 0.0027(11)
C19 0.0222(13) 0.0249(16) 0.0532(19) 0.0020(13) 0.0099(14) 0.0034(12)
C20 0.0284(14) 0.0256(15) 0.0381(17) 0.0031(12) 0.0084(12) 0.0032(12)
C21 0.0345(16) 0.0377(18) 0.0357(17) -0.0020(13) 0.0019(13) 0.0096(14)
O1 0.0322(17) 0.0376(19) 0.0384(18) 0.000 0.0081(13) 0.000
O2 0.0502(19) 0.047(2) 0.051(2) -0.0054(16) 0.0211(17) -0.0032(17)
Cl1 0.061(4) 0.069(4) 0.076(5) -0.017(4) 0.033(4) -0.014(4)

loop_
_atom_type_symbol
_atom_type_description
_atom_type_scat_dispersion_real
_atom_type_scat_dispersion_imag
_atom_type_scat_source
C C 0.0033 0.0016 'International Tables Vol C Tables 4.2.6.8 and 6.1.1.4'
H H 0.0000 0.0000 'International Tables Vol C Tables 4.2.6.8 and 6.1.1.4'
Cl Cl 0.1484 0.1585 'International Tables Vol C Tables 4.2.6.8 and 6.1.1.4'
N N 0.0061 0.0033 'International Tables Vol C Tables 4.2.6.8 and 6.1.1.4'
O O 0.0106 0.0060 'International Tables Vol C Tables 4.2.6.8 and 6.1.1.4'

loop_
_geom_angle_atom_site_label_1
_geom_angle_atom_site_label_2
_geom_angle_atom_site_label_3
_geom_angle
H1N N1 H2NA 102(5)
H1N N1 H2NB 102(5)
C15 N1 H1N 111(3)
C15 N1 H2NA 112(3)
C15 N1 H2NB 112(3)
C16 N1 H1N 110(4)
C16 N1 H2NA 110(3)
C16 N1 H2NB 110(3)
C16 N1 C15 111.44(19)
H3N N2 H4NA 104(5)
H3N N2 H4NB 104(5)
C17 N2 H3N 100(3)
C17 N2 H4NA 106(3)
C17 N2 H4NB 106(3)
C17 N2 C18 116.2(2)
C18 N2 H3N 118(3)
C18 N2 H4NA 111(3)
C18 N2 H4NB 111(3)
C2 C1 H1 109.6
C2 C1 C14 112.4(2)
C13 C1 H1 109.6
C13 C1 C2 101.98(18)
C13 C1 C14 113.4(2)
C14 C1 H1 109.6
C3 C2 C1 129.5(2)
C3 C2 C7 120.3(2)
C7 C2 C1 110.1(2)
C2 C3 H3 120.5
C2 C3 C4 119.0(2)
C4 C3 H3 120.5
C3 C4 H4 119.6
C3 C4 C5 120.8(2)
C5 C4 H4 119.6
C4 C5 H5 119.8
C6 C5 C4 120.4(2)
C6 C5 H5 119.8
C5 C6 H6 120.5
C7 C6 C5 119.0(2)
C7 C6 H6 120.5
C2 C7 C8 108.5(2)
C6 C7 C2 120.5(2)
C6 C7 C8 131.0(2)
C9 C8 C7 130.2(2)
C9 C8 C13 121.0(2)
C13 C8 C7 108.7(2)
C8 C9 H9 120.9
C10 C9 C8 118.2(2)
C10 C9 H9 120.9
C9 C10 H10 119.5
C9 C10 C11 121.0(2)
C11 C10 H10 119.5
C10 C11 H11 119.7
C10 C11 C12 120.6(2)
C12 C11 H11 119.7
C11 C12 H12 120.5
C13 C12 C11 119.1(2)
C13 C12 H12 120.5
C8 C13 C1 110.5(2)
C12 C13 C1 129.5(2)
C12 C13 C8 120.0(2)
C1 C14 H14A 109.1
C1 C14 H14B 109.1
H14A C14 H14B 107.9
C15 C14 C1 112.40(19)
C15 C14 H14A 109.1
C15 C14 H14B 109.1
N1 C15 C14 112.11(19)
N1 C15 H15A 109.2
N1 C15 H15B 109.2
C14 C15 H15A 109.2
C14 C15 H15B 109.2
H15A C15 H15B 107.9
N1 C16 H16A 109.5
N1 C16 H16B 109.5
N1 C16 C17 110.8(2)
H16A C16 H16B 108.1
C17 C16 H16A 109.5
C17 C16 H16B 109.5
N2 C17 C16 109.6(2)
N2 C17 H17A 109.7
N2 C17 H17B 109.7
C16 C17 H17A 109.7
C16 C17 H17B 109.7
H17A C17 H17B 108.2
N2 C18 C19 110.8(2)
N2 C18 C20 105.8(2)
N2 C18 C21 111.0(2)
C19 C18 C20 108.6(2)
C19 C18 C21 110.9(2)
C21 C18 C20 109.6(2)
C18 C19 H19A 109.5
C18 C19 H19B 109.5
C18 C19 H19C 109.5
H19A C19 H19B 109.5
H19A C19 H19C 109.5
H19B C19 H19C 109.5
C18 C20 H20A 109.5
C18 C20 H20B 109.5
C18 C20 H20C 109.5
H20A C20 H20B 109.5
H20A C20 H20C 109.5
H20B C20 H20C 109.5
C18 C21 H21A 109.5
C18 C21 H21B 109.5
C18 C21 H21C 109.5
H21A C21 H21B 109.5
H21A C21 H21C 109.5
H21B C21 H21C 109.5
H1W O1 H2W 99(7)
H3W O2 H4W 105(7)
H3W O2 H5W 98(10)
H4W O2 H5W 112(6)

loop_
_geom_bond_atom_site_label_1
_geom_bond_atom_site_label_2
_geom_bond_distance
N1 H1N 0.94(2)
N1 H2NA 0.96(2)
N1 H2NB 0.96(2)
N1 C15 1.468(3)
N1 C16 1.465(3)
N2 H3N 0.95(2)
N2 H4NA 0.95(2)
N2 H4NB 0.95(2)
N2 C17 1.466(3)
N2 C18 1.490(3)
C1 H1 1.0000
C1 C2 1.524(3)
C1 C13 1.519(3)
C1 C14 1.544(3)
C2 C3 1.381(3)
C2 C7 1.410(3)
C3 H3 0.9500
C3 C4 1.394(3)
C4 H4 0.9500
C4 C5 1.395(3)
C5 H5 0.9500
C5 C6 1.390(3)
C6 H6 0.9500
C6 C7 1.388(3)
C7 C8 1.468(3)
C8 C9 1.397(3)
C8 C13 1.403(3)
C9 H9 0.9500
C9 C10 1.387(3)
C10 H10 0.9500
C10 C11 1.389(4)
C11 H11 0.9500
C11 C12 1.396(3)
C12 H12 0.9500
C12 C13 1.383(3)
C14 H14A 0.9900
C14 H14B 0.9900
C14 C15 1.516(3)
C15 H15A 0.9900
C15 H15B 0.9900
C16 H16A 0.9900
C16 H16B 0.9900
C16 C17 1.516(3)
C17 H17A 0.9900
C17 H17B 0.9900
C18 C19 1.528(4)
C18 C20 1.531(4)
C18 C21 1.531(4)
C19 H19A 0.9800
C19 H19B 0.9800
C19 H19C 0.9800
C20 H20A 0.9800
C20 H20B 0.9800
C20 H20C 0.9800
C21 H21A 0.9800
C21 H21B 0.9800
C21 H21C 0.9800
O1 H1W 0.86(2)
O1 H2W 0.85(2)
O2 H3W 0.88(2)
O2 H4W 0.88(2)
O2 H5W 0.87(2)

loop_
_geom_torsion_atom_site_label_1
_geom_torsion_atom_site_label_2
_geom_torsion_atom_site_label_3
_geom_torsion_atom_site_label_4
_geom_torsion
N1 C16 C17 N2 175.7(2)
C1 C2 C3 C4 -178.0(2)
C1 C2 C7 C6 178.12(19)
C1 C2 C7 C8 -2.7(2)
C1 C14 C15 N1 -174.9(2)
C2 C1 C13 C8 -4.1(2)
C2 C1 C13 C12 176.4(2)
C2 C1 C14 C15 60.0(3)
C2 C3 C4 C5 0.2(3)
C2 C7 C8 C9 -177.7(2)
C2 C7 C8 C13 0.0(3)
C3 C2 C7 C6 -0.5(3)
C3 C2 C7 C8 178.6(2)
C3 C4 C5 C6 -0.6(4)
C4 C5 C6 C7 0.5(3)
C5 C6 C7 C2 0.1(3)
C5 C6 C7 C8 -178.9(2)
C6 C7 C8 C9 1.3(4)
C6 C7 C8 C13 179.1(2)
C7 C2 C3 C4 0.4(3)
C7 C8 C9 C10 177.5(2)
C7 C8 C13 C1 2.7(3)
C7 C8 C13 C12 -177.7(2)
C8 C9 C10 C11 0.1(3)
C9 C8 C13 C1 -179.3(2)
C9 C8 C13 C12 0.2(3)
C9 C10 C11 C12 -0.3(4)
C10 C11 C12 C13 0.5(3)
C11 C12 C13 C1 179.0(2)
C11 C12 C13 C8 -0.5(3)
C13 C1 C2 C3 -177.4(2)
C13 C1 C2 C7 4.1(2)
C13 C1 C14 C15 -55.1(3)
C13 C8 C9 C10 0.0(3)
C14 C1 C2 C3 60.8(3)
C14 C1 C2 C7 -117.7(2)
C14 C1 C13 C8 117.1(2)
C14 C1 C13 C12 -62.5(3)
C15 N1 C16 C17 -171.9(2)
C16 N1 C15 C14 175.7(2)
C17 N2 C18 C19 -60.3(3)
C17 N2 C18 C20 -177.8(2)
C17 N2 C18 C21 63.4(3)
C18 N2 C17 C16 -175.5(2)
